data_7028014
loop_
_publ_author_name
'Steed, Jonathan W.'
'McCool, Brian J.'
'Junk, Peter C.'

_publ_section_title
;
 Hydrogen bonded polymers and oligomers from metal salts and 18-crown-6
;
_journal_issue 20
_journal_name_full 'Journal of the Chemical Society, Dalton Transactions'
_journal_page_first 3417
_journal_paper_doi 10.1039/a805492d
_journal_year 1998
_chemical_formula_sum 'C12 H36 Cl2 Co O20'
_chemical_formula_weight 630.24
_chemical_name_systematic
; 
 ? 
;
_space_group_IT_number 2
_symmetry_cell_setting triclinic
_symmetry_space_group_name_Hall '-P 1'
_symmetry_space_group_name_H-M 'P -1'
_atom_sites_solution_hydrogens geom
_atom_sites_solution_primary direct
_atom_sites_solution_secondary difmap
_audit_creation_method SHELXL-97
_cell_angle_alpha 90.185(2)
_cell_angle_beta 88.222(2)
_cell_angle_gamma 60.556(2)
_cell_formula_units_Z 2
_cell_length_a 10.0578(7)
_cell_length_b 10.2553(7)
_cell_length_c 14.2283(7)
_cell_measurement_temperature 173(2)
_cell_volume 1277.13(14)
_computing_molecular_graphics RES2INS
_computing_structure_refinement 'SHELXL-97 (Sheldrick, 1997)'
_computing_structure_solution 'SHELXS-97 (Sheldrick, 1990)'
_diffrn_ambient_temperature 173(2)
_diffrn_measured_fraction_theta_full 0.904
_diffrn_measured_fraction_theta_max 0.904
_diffrn_measurement_device_type KappaCCD
_diffrn_measurement_method '2o pi scans'
_diffrn_radiation_monochromator graphite
_diffrn_radiation_source 'fine-focus sealed tube'
_diffrn_radiation_type MoK\a
_diffrn_radiation_wavelength 0.71070
_diffrn_reflns_av_R_equivalents 0.0499
_diffrn_reflns_av_sigmaI/netI 0.0634
_diffrn_reflns_limit_h_max 11
_diffrn_reflns_limit_h_min -12
_diffrn_reflns_limit_k_max 12
_diffrn_reflns_limit_k_min -12
_diffrn_reflns_limit_l_max 17
_diffrn_reflns_limit_l_min -17
_diffrn_reflns_number 10183
_diffrn_reflns_theta_full 26.00
_diffrn_reflns_theta_max 26.00
_diffrn_reflns_theta_min 3.62
_exptl_absorpt_coefficient_mu 0.967
_exptl_absorpt_correction_T_max 0.7601
_exptl_absorpt_correction_T_min 0.6983
_exptl_crystal_density_diffrn 1.639
_exptl_crystal_density_method 'not measured'
_exptl_crystal_F_000 658
_exptl_crystal_size_max 0.40
_exptl_crystal_size_mid 0.40
_exptl_crystal_size_min 0.30
_refine_diff_density_max 1.289
_refine_diff_density_min -0.485
_refine_diff_density_rms 0.093
_refine_ls_extinction_coef 0.072(9)
_refine_ls_extinction_expression Fc^*^=kFc[1+0.001xFc^2^\l^3^/sin(2\q)]^-1/4^
_refine_ls_extinction_method SHELXL
_refine_ls_goodness_of_fit_ref 1.121
_refine_ls_hydrogen_treatment mixed
_refine_ls_matrix_type full
_refine_ls_number_parameters 317
_refine_ls_number_reflns 4552
_refine_ls_number_restraints 0
_refine_ls_restrained_S_all 1.121
_refine_ls_R_factor_all 0.0665
_refine_ls_R_factor_gt 0.0638
_refine_ls_shift/su_max 0.001
_refine_ls_shift/su_mean 0.000
_refine_ls_structure_factor_coef Fsqd
_refine_ls_weighting_details 'w=1/[\s^2^(Fo^2^)+(0.0367P)^2^+4.4500P] where P=(Fo^2^+2Fc^2^)/3'
_refine_ls_weighting_scheme calc
_refine_ls_wR_factor_gt 0.1658
_refine_ls_wR_factor_ref 0.1671
_reflns_number_gt 4295
_reflns_number_total 4552
_reflns_threshold_expression >2sigma(I)
_cod_data_source_file d805492sup1.cif
_cod_data_source_block coclo418
_cod_depositor_comments
;
The following automatic conversions were performed:

'_refine_ls_weighting_scheme' value 'calc
w=1/[\s^2^(Fo^2^)+(0.0367P)^2^+4.4500P] where P=(Fo^2^+2Fc^2^)/3' was
changed to 'calc'. New tag '_refine_ls_weighting_details' was
created. The value of the new tag was set to
'w=1/[\s^2^(Fo^2^)+(0.0367P)^2^+4.4500P] where P=(Fo^2^+2Fc^2^)/3'.

Automatic conversion script
Id: cif_fix_values 3143 2015-03-26 13:38:13Z robertas 
;
_cod_original_sg_symbol_H-M P-1
_cod_database_code 7028014

loop_
_symmetry_equiv_pos_as_xyz
'x, y, z'
'-x, -y, -z'

loop_
_atom_site_label
_atom_site_type_symbol
_atom_site_fract_x
_atom_site_fract_y
_atom_site_fract_z
_atom_site_U_iso_or_equiv
_atom_site_adp_type
_atom_site_occupancy
_atom_site_calc_flag
_atom_site_refinement_flags
Co1 Co -0.07996(6) -0.01691(6) 0.25143(4) 0.0274(2) Uani 1 d .
Cl1 Cl -0.30115(14) -0.33302(13) 0.23191(9) 0.0393(3) Uani 1 d .
Cl2 Cl -0.61131(12) 0.39524(12) 0.26040(8) 0.0341(3) Uani 1 d .
O1 O -0.1827(4) 0.2198(3) 0.2520(2) 0.0346(7) Uani 1 d .
H12 H -0.2741 0.2974 0.2811 0.042 Uiso 1 d R
H11 H -0.1788 0.2345 0.1904 0.042 Uiso 1 d R
O2 O 0.1459(4) -0.0586(4) 0.2507(2) 0.0361(7) Uani 1 d .
H22 H 0.1713 -0.0666 0.3121 0.043 Uiso 1 d R
H21 H 0.1873 -0.0216 0.2002 0.043 Uiso 1 d R
O3 O 0.0118(4) -0.2493(4) 0.2490(3) 0.0415(8) Uani 1 d .
H32 H -0.0342 -0.2762 0.2581 0.050 Uiso 1 d R
H31 H 0.1178 -0.3071 0.2477 0.050 Uiso 1 d R
O4 O -0.0766(4) -0.0098(4) 0.3932(2) 0.0373(8) Uani 1 d .
H42 H -0.0634 -0.0811 0.4324 0.045 Uiso 1 d R
H41 H -0.1131 0.0780 0.4235 0.045 Uiso 1 d R
O5 O -0.0575(4) -0.0206(3) 0.1064(2) 0.0344(7) Uani 1 d .
H51 H 0.0401 -0.0704 0.0900 0.041 Uiso 1 d R
H52 H -0.1063 0.0558 0.0755 0.041 Uiso 1 d R
O6 O -0.3005(4) 0.0168(4) 0.2453(3) 0.0493(10) Uani 1 d .
H62 H -0.3366 -0.0320 0.2444 0.059 Uiso 1 d R
H61 H -0.3850 0.1137 0.2313 0.059 Uiso 1 d R
O7 O -0.1700(7) -0.3853(7) 0.2866(4) 0.093(2) Uani 1 d .
O8 O -0.3652(6) -0.4290(5) 0.2431(4) 0.0780(16) Uani 1 d .
O9 O -0.2627(8) -0.3280(6) 0.1357(3) 0.0853(17) Uani 1 d .
O10 O -0.4090(6) -0.1830(5) 0.2618(4) 0.0804(17) Uani 1 d .
O11 O -0.5359(5) 0.2976(5) 0.1799(3) 0.0611(12) Uani 1 d .
O12 O -0.7348(6) 0.3763(6) 0.2956(4) 0.0667(13) Uani 1 d .
O13 O -0.4997(5) 0.3598(5) 0.3313(3) 0.0552(10) Uani 1 d .
O14 O -0.6703(4) 0.5482(4) 0.2334(3) 0.0450(9) Uani 1 d .
O1A O 0.0694(4) 0.2395(4) 0.5088(2) 0.0377(8) Uani 1 d .
O2A O 0.2735(4) -0.0381(4) 0.4127(2) 0.0355(7) Uani 1 d .
O3A O 0.2185(4) -0.2550(4) 0.5084(2) 0.0371(8) Uani 1 d .
C1A C -0.1939(6) 0.3805(5) 0.4817(4) 0.0435(12) Uani 1 d .
H1A2 H -0.2063 0.4295 0.5439 0.052 Uiso 1 calc R
H1A1 H -0.2705 0.4546 0.4399 0.052 Uiso 1 calc R
C2A C -0.0366(6) 0.3299(6) 0.4412(4) 0.0418(12) Uani 1 d .
H2A2 H -0.0195 0.2714 0.3822 0.050 Uiso 1 calc R
H2A1 H -0.0237 0.4175 0.4269 0.050 Uiso 1 calc R
C3A C 0.2271(6) 0.1942(6) 0.4882(4) 0.0431(12) Uani 1 d .
H3A2 H 0.2870 0.1448 0.5440 0.052 Uiso 1 calc R
H3A1 H 0.2365 0.2844 0.4764 0.052 Uiso 1 calc R
C4A C 0.2935(6) 0.0905(6) 0.4060(4) 0.0421(11) Uani 1 d .
H4A2 H 0.2453 0.1452 0.3485 0.050 Uiso 1 calc R
H4A1 H 0.4041 0.0569 0.3997 0.050 Uiso 1 calc R
C5A C 0.3864(5) -0.1598(6) 0.4633(4) 0.0388(11) Uani 1 d .
H5A2 H 0.3820 -0.1294 0.5299 0.047 Uiso 1 calc R
H5A1 H 0.4894 -0.1890 0.4362 0.047 Uiso 1 calc R
C6A C 0.3574(5) -0.2907(5) 0.4572(4) 0.0392(11) Uani 1 d .
H6A2 H 0.3495 -0.3132 0.3905 0.047 Uiso 1 calc R
H6A1 H 0.4436 -0.3805 0.4837 0.047 Uiso 1 calc R
O1B O -0.0493(4) 0.2870(4) 0.1031(2) 0.0371(8) Uani 1 d .
O2B O 0.2462(4) 0.0238(4) 0.0920(2) 0.0376(8) Uani 1 d .
O3B O 0.2344(4) -0.2264(4) 0.0151(2) 0.0389(8) Uani 1 d .
C1B C -0.2530(6) 0.3725(5) -0.0007(4) 0.0429(12) Uani 1 d .
H1B2 H -0.3235 0.4224 0.0541 0.052 Uiso 1 calc R
H1B1 H -0.2979 0.4338 -0.0567 0.052 Uiso 1 calc R
C2B C -0.1023(7) 0.3606(6) 0.0160(4) 0.0438(12) Uani 1 d .
H2B2 H -0.0285 0.3026 -0.0359 0.053 Uiso 1 calc R
H2B1 H -0.1126 0.4617 0.0188 0.053 Uiso 1 calc R
C3B C 0.0875(6) 0.2830(6) 0.1322(4) 0.0441(12) Uani 1 d .
H3B2 H 0.1001 0.2593 0.1999 0.053 Uiso 1 calc R
H3B1 H 0.0770 0.3835 0.1246 0.053 Uiso 1 calc R
C4B C 0.2277(6) 0.1704(6) 0.0781(4) 0.0455(12) Uani 1 d .
H4B2 H 0.2177 0.1938 0.0104 0.055 Uiso 1 calc R
H4B1 H 0.3184 0.1739 0.1001 0.055 Uiso 1 calc R
C5B C 0.3691(6) -0.0884(6) 0.0340(4) 0.0437(12) Uani 1 d .
H5B2 H 0.4672 -0.0970 0.0524 0.052 Uiso 1 calc R
H5B1 H 0.3537 -0.0591 -0.0326 0.052 Uiso 1 calc R
C6B C 0.3746(6) -0.2360(6) 0.0453(4) 0.0443(12) Uani 1 d .
H6B2 H 0.4621 -0.3140 0.0074 0.053 Uiso 1 calc R
H6B1 H 0.3895 -0.2650 0.1121 0.053 Uiso 1 calc R

loop_
_atom_site_aniso_label
_atom_site_aniso_U_11
_atom_site_aniso_U_22
_atom_site_aniso_U_33
_atom_site_aniso_U_23
_atom_site_aniso_U_13
_atom_site_aniso_U_12
Co1 0.0251(3) 0.0232(3) 0.0332(4) 0.0048(2) -0.0016(2) -0.0112(2)
Cl1 0.0409(6) 0.0351(6) 0.0490(7) 0.0034(5) -0.0049(5) -0.0238(5)
Cl2 0.0338(6) 0.0266(5) 0.0385(7) 0.0042(4) -0.0043(4) -0.0120(4)
O1 0.0362(17) 0.0245(15) 0.0393(19) 0.0051(13) 0.0017(13) -0.0121(13)
O2 0.0350(17) 0.0478(19) 0.0317(18) 0.0075(14) -0.0027(13) -0.0250(15)
O3 0.0290(16) 0.0268(16) 0.068(2) 0.0047(15) -0.0006(15) -0.0130(13)
O4 0.0446(19) 0.0276(15) 0.0350(18) 0.0050(13) 0.0049(13) -0.0144(14)
O5 0.0305(16) 0.0282(15) 0.0376(19) 0.0052(13) -0.0064(12) -0.0088(13)
O6 0.0282(17) 0.0288(17) 0.093(3) 0.0078(17) -0.0067(17) -0.0152(14)
O7 0.096(4) 0.114(4) 0.120(5) 0.071(4) -0.068(4) -0.086(4)
O8 0.058(3) 0.048(2) 0.148(5) 0.020(3) -0.022(3) -0.041(2)
O9 0.125(5) 0.070(3) 0.049(3) -0.001(2) 0.010(3) -0.039(3)
O10 0.080(3) 0.045(2) 0.118(5) -0.023(3) 0.043(3) -0.035(2)
O11 0.063(3) 0.051(2) 0.047(3) -0.0124(19) -0.0035(19) -0.011(2)
O12 0.065(3) 0.070(3) 0.083(3) 0.013(2) 0.005(2) -0.047(2)
O13 0.051(2) 0.054(2) 0.043(2) 0.0035(18) -0.0157(17) -0.0119(19)
O14 0.0360(18) 0.0285(17) 0.068(3) 0.0134(16) -0.0067(16) -0.0132(14)
O1A 0.0379(18) 0.0358(17) 0.044(2) 0.0079(14) -0.0025(14) -0.0217(15)
O2A 0.0338(17) 0.0372(17) 0.0418(19) 0.0035(14) -0.0049(13) -0.0222(14)
O3A 0.0371(18) 0.0298(16) 0.043(2) 0.0003(14) 0.0004(14) -0.0154(14)
C1A 0.042(3) 0.029(2) 0.057(3) 0.010(2) -0.009(2) -0.015(2)
C2A 0.050(3) 0.042(3) 0.040(3) 0.015(2) -0.011(2) -0.027(2)
C3A 0.038(3) 0.044(3) 0.054(3) 0.005(2) -0.004(2) -0.025(2)
C4A 0.044(3) 0.047(3) 0.049(3) 0.004(2) -0.001(2) -0.033(2)
C5A 0.030(2) 0.048(3) 0.037(3) 0.005(2) -0.0045(18) -0.018(2)
C6A 0.032(2) 0.035(2) 0.042(3) 0.002(2) -0.0005(19) -0.009(2)
O1B 0.0385(18) 0.0376(17) 0.0370(19) 0.0079(14) -0.0016(13) -0.0201(15)
O2B 0.0339(17) 0.0461(19) 0.0365(19) 0.0048(15) 0.0010(13) -0.0227(15)
O3B 0.0332(17) 0.0321(16) 0.042(2) -0.0001(14) -0.0053(13) -0.0088(14)
C1B 0.050(3) 0.025(2) 0.041(3) 0.0043(19) -0.007(2) -0.008(2)
C2B 0.066(3) 0.034(2) 0.032(3) 0.003(2) 0.001(2) -0.025(2)
C3B 0.054(3) 0.048(3) 0.042(3) 0.002(2) -0.002(2) -0.034(3)
C4B 0.046(3) 0.051(3) 0.052(3) 0.006(2) 0.000(2) -0.034(3)
C5B 0.033(2) 0.057(3) 0.039(3) 0.005(2) 0.0003(19) -0.019(2)
C6B 0.030(2) 0.049(3) 0.040(3) 0.003(2) -0.0028(19) -0.009(2)

loop_
_atom_type_symbol
_atom_type_description
_atom_type_scat_dispersion_real
_atom_type_scat_dispersion_imag
_atom_type_scat_source
C C 0.0033 0.0016 'International Tables Vol C Tables 4.2.6.8 and 6.1.1.4'
H H 0.0000 0.0000 'International Tables Vol C Tables 4.2.6.8 and 6.1.1.4'
O O 0.0106 0.0060 'International Tables Vol C Tables 4.2.6.8 and 6.1.1.4'
Cl Cl 0.1484 0.1585 'International Tables Vol C Tables 4.2.6.8 and 6.1.1.4'
Co Co 0.3494 0.9721 'International Tables Vol C Tables 4.2.6.8 and 6.1.1.4'

loop_
_geom_angle_atom_site_label_1
_geom_angle_atom_site_label_2
_geom_angle_atom_site_label_3
_geom_angle
_geom_angle_site_symmetry_1
O4 Co1 O5 172.24(13) .
O4 Co1 O6 96.03(16) .
O5 Co1 O6 91.47(15) .
O4 Co1 O3 91.98(14) .
O5 Co1 O3 89.83(14) .
O6 Co1 O3 91.51(13) .
O4 Co1 O2 86.72(13) .
O5 Co1 O2 85.85(13) .
O6 Co1 O2 176.73(15) .
O3 Co1 O2 86.62(13) .
O4 Co1 O1 88.92(13) .
O5 Co1 O1 89.61(12) .
O6 Co1 O1 85.93(13) .
O3 Co1 O1 177.37(13) .
O2 Co1 O1 95.91(13) .
O7 Cl1 O9 110.4(4) .
O7 Cl1 O8 109.5(3) .
O9 Cl1 O8 110.2(4) .
O7 Cl1 O10 108.8(4) .
O9 Cl1 O10 107.2(3) .
O8 Cl1 O10 110.8(3) .
O12 Cl2 O14 108.8(3) .
O12 Cl2 O13 110.6(3) .
O14 Cl2 O13 109.4(2) .
O12 Cl2 O11 110.7(3) .
O14 Cl2 O11 109.4(3) .
O13 Cl2 O11 108.0(3) .
C2A O1A C3A 116.5(4) .
C5A O2A C4A 115.4(4) .
C1A O3A C6A 113.2(4) 2_556
O3A C1A C2A 110.0(4) 2_556
O1A C2A C1A 107.7(4) .
O1A C3A C4A 113.6(4) .
O2A C4A C3A 113.1(4) .
O2A C5A C6A 109.1(4) .
O3A C6A C5A 109.5(4) .
C2B O1B C3B 113.6(4) .
C4B O2B C5B 112.1(4) .
C1B O3B C6B 110.7(4) 2
O3B C1B C2B 109.8(4) 2
O1B C2B C1B 108.2(4) .
O1B C3B C4B 113.3(4) .
O2B C4B C3B 108.9(4) .
O2B C5B C6B 109.8(4) .
O3B C6B C5B 110.2(4) .

loop_
_geom_bond_atom_site_label_1
_geom_bond_atom_site_label_2
_geom_bond_distance
_geom_bond_site_symmetry_2
Co1 O4 2.020(3) .
Co1 O5 2.067(3) .
Co1 O6 2.074(3) .
Co1 O3 2.090(3) .
Co1 O2 2.095(3) .
Co1 O1 2.120(3) .
Cl1 O7 1.415(5) .
Cl1 O9 1.419(5) .
Cl1 O8 1.424(4) .
Cl1 O10 1.432(5) .
Cl2 O12 1.425(4) .
Cl2 O14 1.437(3) .
Cl2 O13 1.443(4) .
Cl2 O11 1.443(4) .
O1A C2A 1.421(6) .
O1A C3A 1.436(6) .
O2A C5A 1.424(6) .
O2A C4A 1.432(6) .
O3A C1A 1.432(6) 2_556
O3A C6A 1.432(6) .
C1A O3A 1.432(6) 2_556
C1A C2A 1.496(8) .
C3A C4A 1.480(8) .
C5A C6A 1.510(7) .
O1B C2B 1.429(6) .
O1B C3B 1.430(6) .
O2B C4B 1.437(6) .
O2B C5B 1.437(6) .
O3B C1B 1.430(6) 2
O3B C6B 1.443(6) .
C1B O3B 1.430(6) 2
C1B C2B 1.487(8) .
C3B C4B 1.497(8) .
C5B C6B 1.497(8) .

loop_
_geom_torsion_atom_site_label_1
_geom_torsion_atom_site_label_2
_geom_torsion_atom_site_label_3
_geom_torsion_atom_site_label_4
_geom_torsion
_geom_torsion_site_symmetry_1
C3A O1A C2A C1A -172.7(4) .
O3A C1A C2A O1A -66.8(6) 2_556
C2A O1A C3A C4A -66.6(6) .
C5A O2A C4A C3A -85.3(5) .
O1A C3A C4A O2A -53.4(6) .
C4A O2A C5A C6A -175.3(4) .
C1A O3A C6A C5A -171.1(4) 2_556
O2A C5A C6A O3A -67.9(5) .
C3B O1B C2B C1B -173.7(4) .
O3B C1B C2B O1B -66.1(5) 2
C2B O1B C3B C4B -75.5(5) .
C5B O2B C4B C3B 173.7(4) .
O1B C3B C4B O2B -60.8(6) .
C4B O2B C5B C6B -175.2(4) .
C1B O3B C6B C5B 164.0(4) 2
O2B C5B C6B O3B 61.7(5) .
